data_4110268
loop_
_publ_author_name
'Ryo Shintani'
'Soyoung Park'
'Tamio Hayashi'

_publ_section_title
;
 Palladium-Catalyzed Synthesis of Spiro[2.4]heptanes: Ligand-Dependent
 Position Control in the Nucleophilic Attack to a \p-Allylpalladium
 Intermediate
;
_journal_name_full 'Journal of the American Chemical Society'
_journal_page_first 14866
_journal_page_last 14867
_journal_paper_doi 10.1021/ja077236o
_journal_volume 129
_journal_year 2007
_chemical_formula_moiety 'C16 H18 O4 '
_chemical_formula_sum 'C16 H18 O4'
_chemical_formula_weight 274.32
_space_group_IT_number 2
_symmetry_cell_setting triclinic
_symmetry_Int_Tables_number 2
_symmetry_space_group_name_Hall '-P 1'
_symmetry_space_group_name_H-M 'P -1'
_cell_angle_alpha 72.48(3)
_cell_angle_beta 88.50(3)
_cell_angle_gamma 76.67(2)
_cell_formula_units_Z 2
_cell_length_a 7.328(5)
_cell_length_b 8.183(5)
_cell_length_c 12.226(10)
_cell_measurement_reflns_used 5686
_cell_measurement_temperature 123.1
_cell_measurement_theta_max 27.5
_cell_measurement_theta_min 3.3
_cell_volume 679.5(8)
_computing_cell_refinement PROCESS-AUTO
_computing_data_collection PROCESS-AUTO
_computing_data_reduction CrystalStructure
_computing_publication_material 'CrystalStructure 3.8.0'
_computing_structure_refinement SHELXL
_computing_structure_solution SIR97
_diffrn_detector_area_resol_mean 10.00
_diffrn_measured_fraction_theta_full 0.981
_diffrn_measured_fraction_theta_max 0.981
_diffrn_measurement_device_type 'Rigaku RAXIS-RAPID'
_diffrn_measurement_method \w
_diffrn_radiation_type 'Mo K\a'
_diffrn_radiation_wavelength 0.71075
_diffrn_reflns_av_R_equivalents 0.026
_diffrn_reflns_limit_h_max 9
_diffrn_reflns_limit_h_min -9
_diffrn_reflns_limit_k_max 10
_diffrn_reflns_limit_k_min -10
_diffrn_reflns_limit_l_max 15
_diffrn_reflns_limit_l_min -15
_diffrn_reflns_number 6644
_diffrn_reflns_theta_full 27.48
_diffrn_reflns_theta_max 27.48
_exptl_absorpt_coefficient_mu 0.096
_exptl_absorpt_correction_type none
_exptl_crystal_colour colorless
_exptl_crystal_density_diffrn 1.341
_exptl_crystal_description prism
_exptl_crystal_F_000 292.00
_exptl_crystal_size_max 0.50
_exptl_crystal_size_mid 0.40
_exptl_crystal_size_min 0.30
_refine_diff_density_max 0.63
_refine_diff_density_min -0.65
_refine_ls_extinction_method none
_refine_ls_goodness_of_fit_ref 1.129
_refine_ls_hydrogen_treatment refall
_refine_ls_number_parameters 182
_refine_ls_number_reflns 3071
_refine_ls_R_factor_gt 0.0437
_refine_ls_shift/su_max 0.0000
_refine_ls_structure_factor_coef Fsqd
_refine_ls_weighting_details 'w = 1/[\s^2^(Fo^2^)+(0.0670P)^2^+0.2630P] where P=(Fo^2^+2Fc^2^)/3'
_refine_ls_weighting_scheme calc
_refine_ls_wR_factor_ref 0.1366
_reflns_number_gt 2553
_reflns_number_total 3071
_reflns_threshold_expression F^2^>2.0\s(F^2^)
_cod_data_source_file ja077236osi20070918_123431.cif
_cod_data_source_block '_70707yuki'
_cod_original_cell_volume 679.6(8)
_cod_original_formula_sum 'C16 H18 O4 '
_cod_database_code 4110268

loop_
_symmetry_equiv_pos_site_id
_symmetry_equiv_pos_as_xyz
1 +X,+Y,+Z
2 -X,-Y,-Z

loop_
_atom_site_label
_atom_site_type_symbol
_atom_site_fract_x
_atom_site_fract_y
_atom_site_fract_z
_atom_site_U_iso_or_equiv
_atom_site_adp_type
_atom_site_occupancy
_atom_site_symmetry_multiplicity
_atom_site_calc_flag
_atom_site_refinement_flags
O(1) O 0.67157(15) 0.50401(14) 0.35605(9) 0.0220(2) Uani 1.00 1 d .
O(4) O 0.91369(16) 0.82043(14) 0.01373(9) 0.0220(2) Uani 1.00 1 d .
O(2) O 0.85558(15) 0.25042(14) 0.46259(9) 0.0211(2) Uani 1.00 1 d .
O(3) O 1.10427(17) 0.86600(14) 0.13626(9) 0.0243(2) Uani 1.00 1 d .
C(14) C 0.79008(19) 0.37127(18) 0.36265(12) 0.0154(2) Uani 1.00 1 d .
C(7) C 1.3313(2) 0.2508(2) 0.39984(14) 0.0229(3) Uani 1.00 1 d .
C(8) C 0.75621(19) 0.21180(19) 0.22506(12) 0.0168(3) Uani 1.00 1 d .
C(5) C 1.0092(2) 0.59638(18) 0.19486(12) 0.0164(3) Uani 1.00 1 d .
C(3) C 0.87813(19) 0.32206(18) 0.25770(12) 0.0150(2) Uani 1.00 1 d .
C(9) C 0.7528(2) 0.04554(19) 0.30031(13) 0.0203(3) Uani 1.00 1 d .
C(6) C 1.2128(2) 0.48404(19) 0.21641(13) 0.0189(3) Uani 1.00 1 d .
C(16) C 1.0028(2) 0.77146(18) 0.10525(12) 0.0169(3) Uani 1.00 1 d .
C(1) C 1.2174(2) 0.31018(19) 0.30721(12) 0.0176(3) Uani 1.00 1 d .
C(2) C 1.0825(2) 0.21037(19) 0.28364(12) 0.0174(3) Uani 1.00 1 d .
C(4) C 0.8779(2) 0.49553(18) 0.16216(12) 0.0168(3) Uani 1.00 1 d .
C(11) C 0.5410(2) 0.0003(2) 0.17108(16) 0.0279(3) Uani 1.00 1 d .
C(12) C 0.5421(2) 0.1652(2) 0.09556(15) 0.0278(3) Uani 1.00 1 d .
C(13) C 0.6487(2) 0.2707(2) 0.12209(13) 0.0222(3) Uani 1.00 1 d .
C(10) C 0.6468(2) -0.0593(2) 0.27342(15) 0.0254(3) Uani 1.00 1 d .
C(15) C 0.7783(2) 0.2957(2) 0.56340(13) 0.0278(3) Uani 1.00 1 d .
H(9) H 1.3299 0.1408 0.4548 0.027 Uiso 1.00 1 c R
H(8) H 1.4145 0.3182 0.4114 0.027 Uiso 1.00 1 c R
H(10) H 0.8241 0.0034 0.3711 0.024 Uiso 1.00 1 c R
H(6) H 1.2608 0.4627 0.1443 0.023 Uiso 1.00 1 c R
H(7) H 1.2942 0.5478 0.2422 0.023 Uiso 1.00 1 c R
H(2) H 1.0852 0.1059 0.3511 0.021 Uiso 1.00 1 c R
H(1) H 1.1245 0.1679 0.2173 0.021 Uiso 1.00 1 c R
H(3) H 0.9184 0.4688 0.0903 0.020 Uiso 1.00 1 c R
H(4) H 0.7487 0.5705 0.1479 0.020 Uiso 1.00 1 c R
H(12) H 0.4683 -0.0709 0.1526 0.033 Uiso 1.00 1 c R
H(13) H 0.4698 0.2067 0.0252 0.033 Uiso 1.00 1 c R
H(14) H 0.6480 0.3834 0.0697 0.027 Uiso 1.00 1 c R
H(11) H 0.6472 -0.1721 0.3255 0.030 Uiso 1.00 1 c R
H(16) H 0.8330 0.2010 0.6329 0.033 Uiso 1.00 1 c R
H(15) H 0.6417 0.3106 0.5604 0.033 Uiso 1.00 1 c R
H(17) H 0.8080 0.4058 0.5648 0.033 Uiso 1.00 1 c R
H(5) H 0.9669 0.6202 0.2682 0.020 Uiso 1.00 1 c R
H(18) H 0.9275 0.9207 -0.0243 0.026 Uiso 1.00 1 c R

loop_
_atom_site_aniso_label
_atom_site_aniso_U_11
_atom_site_aniso_U_22
_atom_site_aniso_U_33
_atom_site_aniso_U_12
_atom_site_aniso_U_13
_atom_site_aniso_U_23
O(1) 0.0237(5) 0.0168(5) 0.0236(5) -0.0021(4) 0.0048(4) -0.0058(4)
O(4) 0.0306(5) 0.0166(5) 0.0185(5) -0.0114(4) -0.0029(4) -0.0003(4)
O(2) 0.0281(5) 0.0188(5) 0.0138(5) -0.0017(4) 0.0013(4) -0.0039(4)
O(3) 0.0339(6) 0.0200(5) 0.0203(5) -0.0140(4) -0.0054(4) -0.0016(4)
C(14) 0.0163(6) 0.0145(6) 0.0174(6) -0.0071(5) 0.0012(5) -0.0052(5)
C(7) 0.0218(7) 0.0207(7) 0.0248(7) -0.0063(6) -0.0020(5) -0.0036(6)
C(8) 0.0155(6) 0.0168(6) 0.0206(7) -0.0049(5) 0.0033(5) -0.0089(5)
C(5) 0.0198(6) 0.0157(6) 0.0139(6) -0.0066(5) 0.0011(5) -0.0030(5)
C(3) 0.0166(6) 0.0141(6) 0.0147(6) -0.0045(5) 0.0006(4) -0.0042(5)
C(9) 0.0203(7) 0.0171(7) 0.0240(7) -0.0054(5) 0.0027(5) -0.0063(5)
C(6) 0.0177(6) 0.0178(6) 0.0208(7) -0.0060(5) 0.0021(5) -0.0037(5)
C(16) 0.0183(6) 0.0163(6) 0.0169(6) -0.0051(5) 0.0031(5) -0.0056(5)
C(1) 0.0166(6) 0.0153(6) 0.0192(7) -0.0021(5) 0.0031(5) -0.0044(5)
C(2) 0.0176(6) 0.0156(6) 0.0192(6) -0.0039(5) 0.0016(5) -0.0054(5)
C(4) 0.0197(6) 0.0166(6) 0.0146(6) -0.0074(5) 0.0003(5) -0.0032(5)
C(11) 0.0236(7) 0.0302(8) 0.0413(9) -0.0132(6) 0.0067(6) -0.0229(7)
C(12) 0.0257(7) 0.0344(9) 0.0290(8) -0.0086(7) -0.0017(6) -0.0163(7)
C(13) 0.0230(7) 0.0235(7) 0.0219(7) -0.0073(6) 0.0006(5) -0.0080(6)
C(10) 0.0249(7) 0.0190(7) 0.0375(9) -0.0096(6) 0.0090(6) -0.0136(6)
C(15) 0.0362(9) 0.0305(8) 0.0161(7) -0.0041(7) 0.0032(6) -0.0092(6)

loop_
_atom_type_symbol
_atom_type_description
_atom_type_scat_dispersion_real
_atom_type_scat_dispersion_imag
_atom_type_scat_source
C C 0.003 0.002
;
International Tables for Crystallography
(1992, Vol. C, Tables 4.2.6.8 and 6.1.1.4)
;
H H 0.000 0.000
;
International Tables for Crystallography
(1992, Vol. C, Table 6.1.1.4)
;
O O 0.011 0.006
;
International Tables for Crystallography
(1992, Vol. C, Tables 4.2.6.8 and 6.1.1.4)
;

loop_
_geom_angle_atom_site_label_1
_geom_angle_atom_site_label_2
_geom_angle_atom_site_label_3
_geom_angle
_geom_angle_publ_flag
C(14) O(2) C(15) 114.44(11) yes
O(1) C(14) O(2) 122.93(13) yes
O(1) C(14) C(3) 123.79(11) yes
O(2) C(14) C(3) 113.27(10) yes
C(3) C(8) C(9) 119.44(12) yes
C(3) C(8) C(13) 122.51(12) yes
C(9) C(8) C(13) 118.06(15) yes
C(6) C(5) C(16) 110.06(11) yes
C(6) C(5) C(4) 110.76(12) yes
C(16) C(5) C(4) 112.33(11) yes
C(14) C(3) C(8) 106.33(11) yes
C(14) C(3) C(2) 112.73(11) yes
C(14) C(3) C(4) 107.41(11) yes
C(8) C(3) C(2) 108.62(12) yes
C(8) C(3) C(4) 113.04(11) yes
C(2) C(3) C(4) 108.77(11) yes
C(8) C(9) C(10) 121.28(14) yes
C(5) C(6) C(1) 109.49(11) yes
O(4) C(16) O(3) 123.50(12) yes
O(4) C(16) C(5) 123.48(15) yes
O(3) C(16) C(5) 113.02(12) yes
C(7) C(1) C(6) 122.63(15) yes
C(7) C(1) C(2) 122.71(13) yes
C(6) C(1) C(2) 114.66(11) yes
C(3) C(2) C(1) 113.23(12) yes
C(5) C(4) C(3) 111.54(11) yes
C(12) C(11) C(10) 119.36(18) yes
C(11) C(12) C(13) 120.66(15) yes
C(8) C(13) C(12) 120.47(13) yes
C(9) C(10) C(11) 120.16(14) yes
C(16) O(4) H(18) 109.5 no
C(1) C(7) H(9) 120.0 no
C(1) C(7) H(8) 120.0 no
H(9) C(7) H(8) 120.0 no
C(6) C(5) H(5) 107.8 no
C(16) C(5) H(5) 107.8 no
C(4) C(5) H(5) 107.8 no
C(8) C(9) H(10) 119.4 no
C(10) C(9) H(10) 119.4 no
C(5) C(6) H(6) 109.8 no
C(5) C(6) H(7) 109.8 no
C(1) C(6) H(6) 109.8 no
C(1) C(6) H(7) 109.8 no
H(6) C(6) H(7) 108.2 no
C(3) C(2) H(2) 108.9 no
C(3) C(2) H(1) 108.9 no
C(1) C(2) H(2) 108.9 no
C(1) C(2) H(1) 108.9 no
H(2) C(2) H(1) 107.7 no
C(5) C(4) H(3) 109.3 no
C(5) C(4) H(4) 109.3 no
C(3) C(4) H(3) 109.3 no
C(3) C(4) H(4) 109.3 no
H(3) C(4) H(4) 108.0 no
C(12) C(11) H(12) 120.3 no
C(10) C(11) H(12) 120.3 no
C(11) C(12) H(13) 119.7 no
C(13) C(12) H(13) 119.7 no
C(8) C(13) H(14) 119.8 no
C(12) C(13) H(14) 119.8 no
C(9) C(10) H(11) 119.9 no
C(11) C(10) H(11) 119.9 no
O(2) C(15) H(16) 109.5 no
O(2) C(15) H(15) 109.5 no
O(2) C(15) H(17) 109.5 no
H(16) C(15) H(15) 109.5 no
H(16) C(15) H(17) 109.5 no
H(15) C(15) H(17) 109.5 no

loop_
_geom_bond_atom_site_label_1
_geom_bond_atom_site_label_2
_geom_bond_distance
_geom_bond_publ_flag
O(1) C(14) 1.2068(16) yes
O(4) C(16) 1.2193(17) yes
O(2) C(14) 1.3363(15) yes
O(2) C(15) 1.455(2) yes
O(3) C(16) 1.324(2) yes
C(14) C(3) 1.540(2) yes
C(7) C(1) 1.321(2) yes
C(8) C(3) 1.542(2) yes
C(8) C(9) 1.3998(19) yes
C(8) C(13) 1.396(2) yes
C(5) C(6) 1.5432(18) yes
C(5) C(16) 1.5106(17) yes
C(5) C(4) 1.534(2) yes
C(3) C(2) 1.5485(18) yes
C(3) C(4) 1.5429(17) yes
C(9) C(10) 1.392(2) yes
C(6) C(1) 1.5121(18) yes
C(1) C(2) 1.502(2) yes
C(11) C(12) 1.389(2) yes
C(11) C(10) 1.383(2) yes
C(12) C(13) 1.398(2) yes
O(4) H(18) 0.840 no
C(7) H(9) 0.950 no
C(7) H(8) 0.950 no
C(5) H(5) 1.000 no
C(9) H(10) 0.950 no
C(6) H(6) 0.990 no
C(6) H(7) 0.990 no
C(2) H(2) 0.990 no
C(2) H(1) 0.990 no
C(4) H(3) 0.990 no
C(4) H(4) 0.990 no
C(11) H(12) 0.950 no
C(12) H(13) 0.950 no
C(13) H(14) 0.950 no
C(10) H(11) 0.950 no
C(15) H(16) 0.980 no
C(15) H(15) 0.980 no
C(15) H(17) 0.980 no

loop_
_geom_contact_atom_site_label_1
_geom_contact_atom_site_label_2
_geom_contact_distance
_geom_contact_site_symmetry_2
O(1) C(7) 3.527(2) 45501
O(1) C(10) 3.371(2) 56501
O(1) C(15) 3.582(2) 66602
O(4) O(4) 3.3836(17) 77502
O(4) O(3) 2.6437(13) 77502
O(4) C(16) 3.4082(18) 77502
O(4) C(11) 3.592(2) 56501
O(4) C(12) 3.594(2) 66502
O(4) C(13) 3.5999(19) 76502
O(3) O(4) 2.6437(13) 77502
O(3) O(3) 3.5453(13) 77502
O(3) C(9) 3.5459(19) 56501
O(3) C(16) 3.4512(15) 77502
O(3) C(15) 3.5624(18) 76602
C(7) O(1) 3.527(2) 65501
C(7) C(9) 3.533(2) 65501
C(9) O(3) 3.5459(19) 54501
C(9) C(7) 3.533(2) 45501
C(16) O(4) 3.4082(18) 77502
C(16) O(3) 3.4512(15) 77502
C(16) C(10) 3.566(2) 56501
C(11) O(4) 3.592(2) 54501
C(12) O(4) 3.594(2) 66502
C(13) O(4) 3.5999(19) 76502
C(10) O(1) 3.371(2) 54501
C(10) C(16) 3.566(2) 54501
C(15) O(1) 3.582(2) 66602
C(15) O(3) 3.5624(18) 76602
O(1) H(8) 2.637 45501
O(1) H(8) 3.545 76602
O(1) H(7) 3.026 45501
O(1) H(11) 2.527 56501
O(1) H(15) 2.796 66602
O(1) H(17) 3.590 66602
O(4) H(1) 2.817 76502
O(4) H(3) 3.020 76502
O(4) H(12) 3.364 66502
O(4) H(13) 2.931 66502
O(4) H(14) 3.538 76502
O(4) H(18) 2.678 77502
O(2) H(8) 3.196 45501
O(2) H(10) 3.069 75602
O(2) H(2) 3.058 75602
O(3) H(1) 2.960 56501
O(3) H(12) 2.855 66501
O(3) H(16) 2.739 76602
O(3) H(18) 1.835 77502
C(14) H(8) 2.903 45501
C(14) H(11) 3.530 56501
C(7) H(9) 3.567 85602
C(7) H(10) 3.299 75602
C(7) H(11) 3.224 75602
C(7) H(15) 3.255 65501
C(7) H(17) 2.917 76602
C(8) H(8) 3.480 45501
C(8) H(18) 3.566 76502
C(5) H(11) 3.530 56501
C(5) H(16) 3.411 76602
C(5) H(17) 3.254 76602
C(9) H(9) 3.039 75602
C(9) H(8) 3.474 45501
C(9) H(16) 3.204 75602
C(6) H(14) 3.534 76502
C(6) H(16) 3.547 76602
C(6) H(17) 3.059 76602
C(16) H(3) 3.485 76502
C(16) H(14) 3.546 76502
C(16) H(16) 3.537 76602
C(16) H(18) 2.579 77502
C(1) H(17) 3.140 76602
C(2) H(16) 3.124 75602
C(4) H(3) 3.355 76502
C(4) H(13) 3.429 66502
C(11) H(1) 3.156 45501
C(11) H(4) 3.588 54501
C(11) H(13) 3.339 65502
C(12) H(6) 3.004 45501
C(12) H(1) 3.366 45501
C(12) H(4) 3.523 66502
C(12) H(12) 3.355 65502
C(12) H(14) 3.599 66502
C(13) H(6) 2.963 45501
C(13) H(6) 3.476 76502
C(13) H(14) 3.416 66502
C(13) H(18) 3.495 76502
C(10) H(9) 3.187 75602
C(10) H(15) 3.477 65602
C(10) H(5) 3.105 54501
C(15) H(8) 3.228 45501
C(15) H(8) 3.253 76602
C(15) H(10) 3.283 75602
C(15) H(7) 3.004 76602
C(15) H(2) 3.060 75602
C(15) H(5) 3.139 76602
H(9) C(7) 3.567 85602
H(9) C(9) 3.039 75602
H(9) C(10) 3.187 75602
H(9) H(9) 2.951 85602
H(9) H(10) 2.484 75602
H(9) H(11) 2.787 75602
H(9) H(15) 3.394 65501
H(9) H(17) 3.549 76602
H(8) O(1) 2.637 65501
H(8) O(1) 3.545 76602
H(8) O(2) 3.196 65501
H(8) C(14) 2.903 65501
H(8) C(8) 3.480 65501
H(8) C(9) 3.474 65501
H(8) C(15) 3.228 65501
H(8) C(15) 3.253 76602
H(8) H(11) 3.136 75602
H(8) H(15) 2.477 65501
H(8) H(15) 3.092 76602
H(8) H(17) 2.553 76602
H(10) O(2) 3.069 75602
H(10) C(7) 3.299 75602
H(10) C(15) 3.283 75602
H(10) H(9) 2.484 75602
H(10) H(2) 3.285 75602
H(10) H(16) 2.687 75602
H(6) C(12) 3.004 65501
H(6) C(13) 2.963 65501
H(6) C(13) 3.476 76502
H(6) H(3) 3.025 76502
H(6) H(13) 3.016 65501
H(6) H(14) 2.945 65501
H(6) H(14) 2.681 76502
H(7) O(1) 3.026 65501
H(7) C(15) 3.004 76602
H(7) H(4) 3.523 65501
H(7) H(12) 3.503 66501
H(7) H(14) 3.576 65501
H(7) H(16) 2.891 76602
H(7) H(15) 3.063 76602
H(7) H(17) 2.567 76602
H(2) O(2) 3.058 75602
H(2) C(15) 3.060 75602
H(2) H(10) 3.285 75602
H(2) H(16) 2.391 75602
H(2) H(15) 3.397 75602
H(1) O(4) 2.817 76502
H(1) O(3) 2.960 54501
H(1) C(11) 3.156 65501
H(1) C(12) 3.366 65501
H(1) H(12) 3.057 65501
H(1) H(13) 3.410 65501
H(1) H(16) 2.972 75602
H(1) H(18) 2.728 76502
H(3) O(4) 3.020 76502
H(3) C(16) 3.485 76502
H(3) C(4) 3.355 76502
H(3) H(6) 3.025 76502
H(3) H(3) 2.455 76502
H(3) H(13) 3.406 66502
H(3) H(18) 3.453 76502
H(4) C(11) 3.588 56501
H(4) C(12) 3.523 66502
H(4) H(7) 3.523 45501
H(4) H(12) 3.186 56501
H(4) H(13) 2.621 66502
H(4) H(11) 3.413 56501
H(12) O(4) 3.364 66502
H(12) O(3) 2.855 44501
H(12) C(12) 3.355 65502
H(12) H(7) 3.503 44501
H(12) H(1) 3.057 45501
H(12) H(4) 3.186 54501
H(12) H(13) 2.709 65502
H(12) H(16) 3.462 65602
H(12) H(18) 3.134 66502
H(13) O(4) 2.931 66502
H(13) C(4) 3.429 66502
H(13) C(11) 3.339 65502
H(13) H(6) 3.016 45501
H(13) H(1) 3.410 45501
H(13) H(3) 3.406 66502
H(13) H(4) 2.621 66502
H(13) H(12) 2.709 65502
H(13) H(13) 3.545 65502
H(13) H(14) 3.117 66502
H(13) H(18) 3.312 66502
H(14) O(4) 3.538 76502
H(14) C(6) 3.534 76502
H(14) C(16) 3.546 76502
H(14) C(12) 3.599 66502
H(14) C(13) 3.416 66502
H(14) H(6) 2.945 45501
H(14) H(6) 2.681 76502
H(14) H(7) 3.576 45501
H(14) H(13) 3.117 66502
H(14) H(14) 2.753 66502
H(11) O(1) 2.527 54501
H(11) C(14) 3.530 54501
H(11) C(7) 3.224 75602
H(11) C(5) 3.530 54501
H(11) H(9) 2.787 75602
H(11) H(8) 3.136 75602
H(11) H(4) 3.413 54501
H(11) H(16) 3.593 65602
H(11) H(15) 2.777 65602
H(11) H(5) 2.768 54501
H(16) O(3) 2.739 76602
H(16) C(5) 3.411 76602
H(16) C(9) 3.204 75602
H(16) C(6) 3.547 76602
H(16) C(16) 3.537 76602
H(16) C(2) 3.124 75602
H(16) H(10) 2.687 75602
H(16) H(7) 2.891 76602
H(16) H(2) 2.391 75602
H(16) H(1) 2.972 75602
H(16) H(12) 3.462 65602
H(16) H(11) 3.593 65602
H(16) H(5) 2.812 76602
H(15) O(1) 2.796 66602
H(15) C(7) 3.255 45501
H(15) C(10) 3.477 65602
H(15) H(9) 3.394 45501
H(15) H(8) 2.477 45501
H(15) H(8) 3.092 76602
H(15) H(7) 3.063 76602
H(15) H(2) 3.397 75602
H(15) H(11) 2.777 65602
H(15) H(15) 3.246 66602
H(17) O(1) 3.590 66602
H(17) C(7) 2.917 76602
H(17) C(5) 3.254 76602
H(17) C(6) 3.059 76602
H(17) C(1) 3.140 76602
H(17) H(9) 3.549 76602
H(17) H(8) 2.553 76602
H(17) H(7) 2.567 76602
H(17) H(5) 2.587 76602
H(5) C(10) 3.105 56501
H(5) C(15) 3.139 76602
H(5) H(11) 2.768 56501
H(5) H(16) 2.812 76602
H(5) H(17) 2.587 76602
H(18) O(4) 2.678 77502
H(18) O(3) 1.835 77502
H(18) C(8) 3.566 76502
H(18) C(16) 2.579 77502
H(18) C(13) 3.495 76502
H(18) H(1) 2.728 76502
H(18) H(3) 3.453 76502
H(18) H(12) 3.134 66502
H(18) H(13) 3.312 66502
H(18) H(18) 2.074 77502

loop_
_geom_torsion_atom_site_label_1
_geom_torsion_atom_site_label_2
_geom_torsion_atom_site_label_3
_geom_torsion_atom_site_label_4
_geom_torsion
C(15) O(2) C(14) O(1) -2.6(2)
C(15) O(2) C(14) C(3) 178.51(13)
O(1) C(14) C(3) C(8) -90.84(17)
O(1) C(14) C(3) C(2) 150.25(15)
O(1) C(14) C(3) C(4) 30.4(2)
O(2) C(14) C(3) C(8) 88.04(14)
O(2) C(14) C(3) C(2) -30.87(18)
O(2) C(14) C(3) C(4) -150.68(13)
C(3) C(8) C(9) C(10) -179.05(14)
C(9) C(8) C(3) C(14) -66.57(15)
C(9) C(8) C(3) C(2) 55.01(17)
C(9) C(8) C(3) C(4) 175.83(12)
C(3) C(8) C(13) C(12) 179.20(14)
C(13) C(8) C(3) C(14) 113.87(14)
C(13) C(8) C(3) C(2) -124.55(14)
C(13) C(8) C(3) C(4) -3.73(19)
C(9) C(8) C(13) C(12) -0.4(2)
C(13) C(8) C(9) C(10) 0.5(2)
C(6) C(5) C(16) O(4) 118.87(16)
C(6) C(5) C(16) O(3) -60.98(17)
C(16) C(5) C(6) C(1) 179.34(13)
C(6) C(5) C(4) C(3) 59.65(15)
C(4) C(5) C(6) C(1) -55.84(16)
C(16) C(5) C(4) C(3) -176.83(11)
C(4) C(5) C(16) O(4) -5.0(2)
C(4) C(5) C(16) O(3) 175.11(12)
C(14) C(3) C(2) C(1) -67.12(15)
C(14) C(3) C(4) C(5) 66.28(14)
C(8) C(3) C(2) C(1) 175.31(11)
C(8) C(3) C(4) C(5) -176.75(11)
C(2) C(3) C(4) C(5) -56.02(16)
C(4) C(3) C(2) C(1) 51.90(16)
C(8) C(9) C(10) C(11) -0.4(2)
C(5) C(6) C(1) C(7) -127.09(16)
C(5) C(6) C(1) C(2) 52.94(18)
C(7) C(1) C(2) C(3) 127.64(15)
C(6) C(1) C(2) C(3) -52.40(16)
C(12) C(11) C(10) C(9) 0.2(2)
C(10) C(11) C(12) C(13) -0.0(2)
C(11) C(12) C(13) C(8) 0.1(2)
